data_7045727
loop_
_publ_author_name
'bhol, Mamina'
'Shankar, Bhaskaran'
'Malaichamy, Sathiyendiran'

_publ_section_title
;
 Rhenium(I) based irregular pentagonal-shaped metallacavitands
;
_journal_name_full 'Dalton Transactions'
_journal_paper_doi 10.1039/C8DT00574E
_journal_year 2018
_chemical_formula_moiety 'C29 H24 N4'
_chemical_formula_sum 'C29 H24 N4'
_chemical_formula_weight 428.52
_space_group_crystal_system orthorhombic
_space_group_IT_number 33
_space_group_name_Hall 'P 2c -2n'
_space_group_name_H-M_alt 'P n a 21'
_symmetry_space_group_name_Hall 'P 2c -2n'
_symmetry_space_group_name_H-M 'P n a 21'
_atom_sites_solution_hydrogens geom
_audit_creation_method SHELXL-2014/7
_audit_update_record
;
2017-11-24 deposited with the CCDC.
2018-02-23 downloaded from the CCDC.
;
_cell_angle_alpha 90
_cell_angle_beta 90
_cell_angle_gamma 90
_cell_formula_units_Z 4
_cell_length_a 12.8628(5)
_cell_length_b 30.2997(10)
_cell_length_c 5.5303(2)
_cell_measurement_reflns_used 9013
_cell_measurement_temperature 100(2)
_cell_measurement_theta_max 25.64
_cell_measurement_theta_min 2.56
_cell_volume 2155.37(13)
_computing_cell_refinement 'Bruker SAINT'
_computing_data_collection 'Bruker APEX2'
_computing_data_reduction 'Bruker SAINT'
_computing_molecular_graphics 'Bruker SHELXTL'
_computing_publication_material 'Bruker SHELXTL'
_computing_structure_refinement 'SHELXL-2014/7 (Sheldrick, 2014)'
_computing_structure_solution 'SHELXS-97 (Sheldrick 2008)'
_diffrn_ambient_temperature 100(2)
_diffrn_measured_fraction_theta_full 0.995
_diffrn_measured_fraction_theta_max 0.995
_diffrn_measurement_device_type 'Bruker APEX-II CCD'
_diffrn_measurement_method '\f and \w scans'
_diffrn_radiation_type MoK\a
_diffrn_radiation_wavelength 0.71073
_diffrn_reflns_av_R_equivalents 0.0314
_diffrn_reflns_av_unetI/netI 0.0249
_diffrn_reflns_Laue_measured_fraction_full 0.995
_diffrn_reflns_Laue_measured_fraction_max 0.995
_diffrn_reflns_limit_h_max 15
_diffrn_reflns_limit_h_min -15
_diffrn_reflns_limit_k_max 36
_diffrn_reflns_limit_k_min -36
_diffrn_reflns_limit_l_max 6
_diffrn_reflns_limit_l_min -6
_diffrn_reflns_number 17499
_diffrn_reflns_point_group_measured_fraction_full 0.996
_diffrn_reflns_point_group_measured_fraction_max 0.996
_diffrn_reflns_theta_full 25.242
_diffrn_reflns_theta_max 25.645
_diffrn_reflns_theta_min 2.564
_exptl_absorpt_coefficient_mu 0.079
_exptl_absorpt_correction_T_max 0.996
_exptl_absorpt_correction_T_min 0.994
_exptl_absorpt_correction_type multi-scan
_exptl_absorpt_process_details SADABS
_exptl_crystal_colour colourless
_exptl_crystal_density_diffrn 1.321
_exptl_crystal_description needle
_exptl_crystal_F_000 904
_exptl_crystal_size_max 0.070
_exptl_crystal_size_mid 0.050
_exptl_crystal_size_min 0.050
_refine_diff_density_max 0.123
_refine_diff_density_min -0.198
_refine_diff_density_rms 0.035
_refine_ls_abs_structure_details
;
 Refined as an inversion twin.
;
_refine_ls_abs_structure_Flack 0(3)
_refine_ls_extinction_method none
_refine_ls_goodness_of_fit_ref 1.097
_refine_ls_hydrogen_treatment constr
_refine_ls_matrix_type full
_refine_ls_number_parameters 299
_refine_ls_number_reflns 3942
_refine_ls_number_restraints 1
_refine_ls_restrained_S_all 1.097
_refine_ls_R_factor_all 0.0348
_refine_ls_R_factor_gt 0.0307
_refine_ls_shift/su_max 0.001
_refine_ls_shift/su_mean 0.000
_refine_ls_structure_factor_coef Fsqd
_refine_ls_weighting_details 'w=1/[\s^2^(Fo^2^)+(0.0342P)^2^+0.4234P] where P=(Fo^2^+2Fc^2^)/3'
_refine_ls_weighting_scheme calc
_refine_ls_wR_factor_gt 0.0697
_refine_ls_wR_factor_ref 0.0716
_reflns_Friedel_coverage 0.802
_reflns_Friedel_fraction_full 0.998
_reflns_Friedel_fraction_max 0.998
_reflns_number_gt 3698
_reflns_number_total 3942
_reflns_threshold_expression 'I > 2\s(I)'
_cod_data_source_file c8dt00574e2.cif
_cod_data_source_block MB2-121
_cod_database_code 7045727
_shelx_shelxl_version_number 2014/7
_shelx_space_group_comment
;
The symmetry employed for this shelxl refinement is uniquely defined
by the following loop, which should always be used as a source of
symmetry information in preference to the above space-group names.
They are only intended as comments.
;
_shelx_estimated_absorpt_t_min 0.994
_shelx_estimated_absorpt_t_max 0.996

loop_
_space_group_symop_operation_xyz
'x, y, z'
'-x, -y, z+1/2'
'-x+1/2, y+1/2, z+1/2'
'x+1/2, -y+1/2, z'

loop_
_atom_site_label
_atom_site_type_symbol
_atom_site_fract_x
_atom_site_fract_y
_atom_site_fract_z
_atom_site_U_iso_or_equiv
_atom_site_adp_type
_atom_site_occupancy
_atom_site_site_symmetry_order
_atom_site_calc_flag
_atom_site_refinement_flags_posn
_atom_site_refinement_flags_adp
N3 N -0.05526(13) -0.24004(5) 0.0343(3) 0.0184(4) Uani 1 1 d . .
N1 N -0.76486(13) -0.40755(5) 0.4007(3) 0.0201(4) Uani 1 1 d . .
N2 N -0.84613(14) -0.34932(6) 0.2341(4) 0.0240(4) Uani 1 1 d . .
N4 N -0.10740(14) -0.18128(5) -0.1826(4) 0.0233(4) Uani 1 1 d . .
C9 C -0.58176(16) -0.43271(6) 0.3991(4) 0.0177(4) Uani 1 1 d . .
C19 C -0.11358(15) -0.31487(6) 0.1659(4) 0.0157(4) Uani 1 1 d . .
C25 C 0.01788(15) -0.23502(6) -0.1473(4) 0.0167(4) Uani 1 1 d . .
C5 C -0.87309(16) -0.38772(7) 0.1087(4) 0.0204(5) Uani 1 1 d . .
C21 C -0.16370(16) -0.38834(6) 0.2900(4) 0.0196(4) Uani 1 1 d . .
H21 H -0.1608 -0.4115 0.4054 0.023 Uiso 1 1 calc R U
C16 C -0.22219(15) -0.39382(6) 0.0803(4) 0.0169(4) Uani 1 1 d . .
C14 C -0.49883(16) -0.45663(6) 0.4962(4) 0.0192(4) Uani 1 1 d . .
H14 H -0.5079 -0.4723 0.6435 0.023 Uiso 1 1 calc R U
C24 C -0.01539(16) -0.19793(6) -0.2800(4) 0.0183(5) Uani 1 1 d . .
C17 C -0.22583(16) -0.35929(6) -0.0841(4) 0.0182(4) Uani 1 1 d . .
H17 H -0.2658 -0.3624 -0.2275 0.022 Uiso 1 1 calc R U
C18 C -0.17183(16) -0.32019(6) -0.0423(4) 0.0178(4) Uani 1 1 d . .
H18 H -0.1750 -0.2970 -0.1577 0.021 Uiso 1 1 calc R U
C10 C -0.56598(16) -0.41059(6) 0.1808(4) 0.0178(4) Uani 1 1 d . .
H10 H -0.6215 -0.3944 0.1100 0.021 Uiso 1 1 calc R U
C6 C -0.82289(16) -0.42445(7) 0.2111(4) 0.0187(4) Uani 1 1 d . .
C11 C -0.47035(16) -0.41191(6) 0.0664(4) 0.0180(4) Uani 1 1 d . .
H11 H -0.4611 -0.3964 -0.0812 0.022 Uiso 1 1 calc R U
C29 C 0.04326(17) -0.18334(6) -0.4774(4) 0.0226(5) Uani 1 1 d . .
H29 H 0.0228 -0.1582 -0.5682 0.027 Uiso 1 1 calc R U
C7 C -0.78254(16) -0.36302(7) 0.4020(4) 0.0226(5) Uani 1 1 d . .
H7 H -0.7511 -0.3437 0.5158 0.027 Uiso 1 1 calc R U
C23 C -0.12666(17) -0.20724(6) 0.0017(4) 0.0212(5) Uani 1 1 d . .
H23 H -0.1854 -0.2035 0.1040 0.025 Uiso 1 1 calc R U
C26 C 0.10694(16) -0.25890(6) -0.2054(4) 0.0198(5) Uani 1 1 d . .
H26 H 0.1281 -0.2839 -0.1146 0.024 Uiso 1 1 calc R U
C12 C -0.38767(16) -0.43549(6) 0.1630(4) 0.0170(4) Uani 1 1 d . .
C13 C -0.40321(16) -0.45776(6) 0.3798(4) 0.0199(5) Uani 1 1 d . .
H13 H -0.3476 -0.4740 0.4494 0.024 Uiso 1 1 calc R U
C20 C -0.10974(16) -0.34954(6) 0.3328(4) 0.0190(4) Uani 1 1 d . .
H20 H -0.0699 -0.3465 0.4764 0.023 Uiso 1 1 calc R U
C22 C -0.05407(17) -0.27306(6) 0.2252(4) 0.0206(5) Uani 1 1 d . .
H22A H -0.0839 -0.2599 0.3735 0.025 Uiso 1 1 calc R U
H22B H 0.0190 -0.2810 0.2605 0.025 Uiso 1 1 calc R U
C15 C -0.28295(16) -0.43597(6) 0.0377(4) 0.0209(5) Uani 1 1 d . .
H15A H -0.2936 -0.4400 -0.1382 0.025 Uiso 1 1 calc R U
H15B H -0.2419 -0.4614 0.0978 0.025 Uiso 1 1 calc R U
C28 C 0.13196(18) -0.20676(7) -0.5360(4) 0.0245(5) Uani 1 1 d . .
H28 H 0.1730 -0.1974 -0.6693 0.029 Uiso 1 1 calc R U
C2 C -0.90331(17) -0.47207(7) -0.0703(4) 0.0266(5) Uani 1 1 d . .
H2 H -0.9154 -0.5007 -0.1344 0.032 Uiso 1 1 calc R U
C27 C 0.16282(17) -0.24401(7) -0.4034(4) 0.0240(5) Uani 1 1 d . .
H27 H 0.2238 -0.2595 -0.4507 0.029 Uiso 1 1 calc R U
C3 C -0.95289(17) -0.43566(7) -0.1763(5) 0.0282(5) Uani 1 1 d . .
H3 H -0.9970 -0.4402 -0.3119 0.034 Uiso 1 1 calc R U
C8 C -0.68368(16) -0.42986(7) 0.5366(4) 0.0236(5) Uani 1 1 d . .
H8A H -0.7073 -0.4601 0.5770 0.028 Uiso 1 1 calc R U
H8B H -0.6719 -0.4139 0.6903 0.028 Uiso 1 1 calc R U
C1 C -0.83741(17) -0.46727(7) 0.1247(4) 0.0237(5) Uani 1 1 d . .
H1 H -0.8036 -0.4919 0.1966 0.028 Uiso 1 1 calc R U
C4 C -0.93913(17) -0.39344(7) -0.0879(4) 0.0259(5) Uani 1 1 d . .
H4 H -0.9738 -0.3690 -0.1593 0.031 Uiso 1 1 calc R U

loop_
_atom_site_aniso_label
_atom_site_aniso_U_11
_atom_site_aniso_U_22
_atom_site_aniso_U_33
_atom_site_aniso_U_23
_atom_site_aniso_U_13
_atom_site_aniso_U_12
N3 0.0194(9) 0.0176(8) 0.0181(10) -0.0010(7) -0.0014(8) -0.0018(7)
N1 0.0179(9) 0.0234(8) 0.0190(9) 0.0016(7) 0.0014(8) -0.0016(7)
N2 0.0225(10) 0.0216(9) 0.0278(11) -0.0025(8) -0.0008(8) -0.0003(7)
N4 0.0229(9) 0.0194(8) 0.0278(11) -0.0026(8) -0.0049(8) 0.0011(7)
C9 0.0199(10) 0.0149(9) 0.0183(11) -0.0014(8) -0.0034(9) -0.0051(8)
C19 0.0134(9) 0.0184(9) 0.0151(11) -0.0010(8) 0.0044(8) 0.0008(7)
C25 0.0182(10) 0.0158(9) 0.0162(12) -0.0026(8) -0.0037(9) -0.0049(8)
C5 0.0156(10) 0.0221(10) 0.0234(12) -0.0003(9) 0.0040(9) 0.0012(8)
C21 0.0210(11) 0.0182(9) 0.0194(11) 0.0034(8) 0.0021(9) 0.0023(8)
C16 0.0141(10) 0.0177(9) 0.0189(11) -0.0043(8) 0.0028(9) 0.0020(7)
C14 0.0243(11) 0.0165(9) 0.0166(11) 0.0017(8) -0.0030(9) -0.0040(8)
C24 0.0197(11) 0.0152(9) 0.0200(12) -0.0028(8) -0.0052(9) -0.0029(8)
C17 0.0164(10) 0.0238(10) 0.0143(10) -0.0021(9) -0.0015(9) 0.0011(8)
C18 0.0182(10) 0.0196(9) 0.0157(11) 0.0025(8) 0.0003(8) 0.0009(8)
C10 0.0207(11) 0.0148(9) 0.0179(11) -0.0008(9) -0.0033(9) -0.0006(8)
C6 0.0160(10) 0.0235(10) 0.0168(11) 0.0007(9) 0.0044(9) -0.0025(8)
C11 0.0257(11) 0.0142(8) 0.0142(11) 0.0001(8) -0.0003(9) -0.0036(8)
C29 0.0293(12) 0.0174(10) 0.0212(12) 0.0023(9) -0.0050(10) -0.0066(9)
C7 0.0195(10) 0.0229(10) 0.0254(12) -0.0026(9) 0.0026(10) -0.0037(8)
C23 0.0185(10) 0.0212(10) 0.0240(12) -0.0061(9) 0.0010(9) -0.0003(8)
C26 0.0186(11) 0.0181(9) 0.0227(12) -0.0020(9) -0.0044(9) -0.0013(8)
C12 0.0207(10) 0.0114(9) 0.0189(11) -0.0059(8) -0.0023(9) -0.0043(7)
C13 0.0214(11) 0.0157(9) 0.0227(12) -0.0006(8) -0.0070(9) -0.0009(8)
C20 0.0166(10) 0.0253(10) 0.0149(11) 0.0001(9) -0.0029(8) -0.0003(8)
C22 0.0234(12) 0.0224(10) 0.0159(11) 0.0018(9) -0.0011(9) -0.0048(9)
C15 0.0222(11) 0.0178(9) 0.0226(11) -0.0037(9) -0.0009(9) 0.0018(8)
C28 0.0254(11) 0.0297(11) 0.0184(12) -0.0020(9) 0.0005(10) -0.0141(9)
C2 0.0255(12) 0.0272(11) 0.0272(13) -0.0070(10) 0.0023(10) -0.0052(9)
C27 0.0190(11) 0.0254(10) 0.0275(13) -0.0078(9) -0.0005(10) -0.0032(8)
C3 0.0212(12) 0.0394(13) 0.0241(13) -0.0079(11) -0.0012(10) -0.0012(9)
C8 0.0232(11) 0.0284(11) 0.0193(12) 0.0044(10) -0.0006(10) -0.0016(9)
C1 0.0247(12) 0.0200(10) 0.0262(13) 0.0018(9) 0.0050(10) 0.0007(8)
C4 0.0210(11) 0.0320(12) 0.0248(12) 0.0003(10) -0.0002(11) 0.0063(9)

loop_
_atom_type_symbol
_atom_type_description
_atom_type_scat_dispersion_real
_atom_type_scat_dispersion_imag
_atom_type_scat_source
C C 0.0033 0.0016 'International Tables Vol C Tables 4.2.6.8 and 6.1.1.4'
N N 0.0061 0.0033 'International Tables Vol C Tables 4.2.6.8 and 6.1.1.4'
H H 0.0000 0.0000 'International Tables Vol C Tables 4.2.6.8 and 6.1.1.4'

loop_
_geom_angle_atom_site_label_1
_geom_angle_atom_site_label_2
_geom_angle_atom_site_label_3
_geom_angle
C23 N3 C25 106.34(17)
C23 N3 C22 127.14(19)
C25 N3 C22 126.50(17)
C7 N1 C6 106.21(18)
C7 N1 C8 125.12(19)
C6 N1 C8 127.34(18)
C7 N2 C5 104.09(17)
C23 N4 C24 104.10(17)
C10 C9 C14 118.1(2)
C10 C9 C8 122.11(19)
C14 C9 C8 119.76(19)
C18 C19 C20 118.74(18)
C18 C19 C22 123.42(18)
C20 C19 C22 117.84(19)
N3 C25 C26 132.02(19)
N3 C25 C24 105.02(17)
C26 C25 C24 122.96(19)
C4 C5 N2 130.01(19)
C4 C5 C6 119.78(19)
N2 C5 C6 110.20(19)
C20 C21 C16 120.94(19)
C20 C21 H21 119.5
C16 C21 H21 119.5
C17 C16 C21 118.31(18)
C17 C16 C15 121.10(19)
C21 C16 C15 120.57(18)
C13 C14 C9 120.72(19)
C13 C14 H14 119.6
C9 C14 H14 119.6
N4 C24 C29 130.14(19)
N4 C24 C25 110.19(18)
C29 C24 C25 119.67(19)
C16 C17 C18 121.1(2)
C16 C17 H17 119.5
C18 C17 H17 119.5
C19 C18 C17 120.48(19)
C19 C18 H18 119.8
C17 C18 H18 119.8
C11 C10 C9 120.72(19)
C11 C10 H10 119.6
C9 C10 H10 119.6
N1 C6 C1 132.5(2)
N1 C6 C5 105.04(17)
C1 C6 C5 122.5(2)
C10 C11 C12 121.34(19)
C10 C11 H11 119.3
C12 C11 H11 119.3
C28 C29 C24 117.77(19)
C28 C29 H29 121.1
C24 C29 H29 121.1
N2 C7 N1 114.5(2)
N2 C7 H7 122.8
N1 C7 H7 122.8
N4 C23 N3 114.3(2)
N4 C23 H23 122.8
N3 C23 H23 122.8
C27 C26 C25 116.12(19)
C27 C26 H26 121.9
C25 C26 H26 121.9
C11 C12 C13 118.1(2)
C11 C12 C15 120.69(19)
C13 C12 C15 121.17(19)
C14 C13 C12 121.01(19)
C14 C13 H13 119.5
C12 C13 H13 119.5
C21 C20 C19 120.4(2)
C21 C20 H20 119.8
C19 C20 H20 119.8
N3 C22 C19 114.38(17)
N3 C22 H22A 108.7
C19 C22 H22A 108.7
N3 C22 H22B 108.7
C19 C22 H22B 108.7
H22A C22 H22B 107.6
C12 C15 C16 112.29(16)
C12 C15 H15A 109.1
C16 C15 H15A 109.1
C12 C15 H15B 109.1
C16 C15 H15B 109.1
H15A C15 H15B 107.9
C29 C28 C27 121.6(2)
C29 C28 H28 119.2
C27 C28 H28 119.2
C1 C2 C3 121.5(2)
C1 C2 H2 119.2
C3 C2 H2 119.2
C26 C27 C28 121.9(2)
C26 C27 H27 119.1
C28 C27 H27 119.1
C4 C3 C2 121.5(2)
C4 C3 H3 119.2
C2 C3 H3 119.2
N1 C8 C9 112.82(18)
N1 C8 H8A 109.0
C9 C8 H8A 109.0
N1 C8 H8B 109.0
C9 C8 H8B 109.0
H8A C8 H8B 107.8
C2 C1 C6 116.6(2)
C2 C1 H1 121.7
C6 C1 H1 121.7
C3 C4 C5 118.1(2)
C3 C4 H4 121.0
C5 C4 H4 121.0

loop_
_geom_bond_atom_site_label_1
_geom_bond_atom_site_label_2
_geom_bond_distance
N3 C23 1.365(3)
N3 C25 1.384(3)
N3 C22 1.454(3)
N1 C7 1.368(3)
N1 C6 1.385(3)
N1 C8 1.453(3)
N2 C7 1.305(3)
N2 C5 1.398(3)
N4 C23 1.311(3)
N4 C24 1.395(3)
C9 C10 1.396(3)
C9 C14 1.397(3)
C9 C8 1.518(3)
C19 C18 1.383(3)
C19 C20 1.399(3)
C19 C22 1.516(3)
C25 C26 1.393(3)
C25 C24 1.409(3)
C5 C4 1.391(3)
C5 C6 1.406(3)
C21 C20 1.385(3)
C21 C16 1.392(3)
C21 H21 0.9500
C16 C17 1.387(3)
C16 C15 1.516(3)
C14 C13 1.389(3)
C14 H14 0.9500
C24 C29 1.399(3)
C17 C18 1.392(3)
C17 H17 0.9500
C18 H18 0.9500
C10 C11 1.384(3)
C10 H10 0.9500
C6 C1 1.395(3)
C11 C12 1.388(3)
C11 H11 0.9500
C29 C28 1.382(3)
C29 H29 0.9500
C7 H7 0.9500
C23 H23 0.9500
C26 C27 1.385(3)
C26 H26 0.9500
C12 C13 1.390(3)
C12 C15 1.515(3)
C13 H13 0.9500
C20 H20 0.9500
C22 H22A 0.9900
C22 H22B 0.9900
C15 H15A 0.9900
C15 H15B 0.9900
C28 C27 1.403(3)
C28 H28 0.9500
C2 C1 1.380(3)
C2 C3 1.402(3)
C2 H2 0.9500
C27 H27 0.9500
C3 C4 1.381(3)
C3 H3 0.9500
C8 H8A 0.9900
C8 H8B 0.9900
C1 H1 0.9500
C4 H4 0.9500

loop_
_geom_torsion_atom_site_label_1
_geom_torsion_atom_site_label_2
_geom_torsion_atom_site_label_3
_geom_torsion_atom_site_label_4
_geom_torsion
C23 N3 C25 C26 -179.3(2)
C22 N3 C25 C26 2.3(3)
C23 N3 C25 C24 0.5(2)
C22 N3 C25 C24 -177.95(17)
C7 N2 C5 C4 179.6(2)
C7 N2 C5 C6 0.2(2)
C20 C21 C16 C17 -0.5(3)
C20 C21 C16 C15 -178.60(19)
C10 C9 C14 C13 0.8(3)
C8 C9 C14 C13 -176.59(18)
C23 N4 C24 C29 -179.1(2)
C23 N4 C24 C25 0.7(2)
N3 C25 C24 N4 -0.8(2)
C26 C25 C24 N4 179.03(19)
N3 C25 C24 C29 179.07(18)
C26 C25 C24 C29 -1.1(3)
C21 C16 C17 C18 0.5(3)
C15 C16 C17 C18 178.57(19)
C20 C19 C18 C17 0.2(3)
C22 C19 C18 C17 -179.12(19)
C16 C17 C18 C19 -0.4(3)
C14 C9 C10 C11 -0.9(3)
C8 C9 C10 C11 176.48(19)
C7 N1 C6 C1 -178.7(2)
C8 N1 C6 C1 14.1(4)
C7 N1 C6 C5 -0.1(2)
C8 N1 C6 C5 -167.34(19)
C4 C5 C6 N1 -179.53(19)
N2 C5 C6 N1 -0.1(2)
C4 C5 C6 C1 -0.8(3)
N2 C5 C6 C1 178.7(2)
C9 C10 C11 C12 0.6(3)
N4 C24 C29 C28 -179.3(2)
C25 C24 C29 C28 0.9(3)
C5 N2 C7 N1 -0.3(3)
C6 N1 C7 N2 0.2(2)
C8 N1 C7 N2 167.9(2)
C24 N4 C23 N3 -0.4(2)
C25 N3 C23 N4 -0.1(2)
C22 N3 C23 N4 178.37(18)
N3 C25 C26 C27 -179.9(2)
C24 C25 C26 C27 0.4(3)
C10 C11 C12 C13 -0.3(3)
C10 C11 C12 C15 -178.95(17)
C9 C14 C13 C12 -0.6(3)
C11 C12 C13 C14 0.3(3)
C15 C12 C13 C14 178.90(18)
C16 C21 C20 C19 0.4(3)
C18 C19 C20 C21 -0.2(3)
C22 C19 C20 C21 179.13(19)
C23 N3 C22 C19 89.3(2)
C25 N3 C22 C19 -92.6(2)
C18 C19 C22 N3 -5.3(3)
C20 C19 C22 N3 175.37(18)
C11 C12 C15 C16 77.5(2)
C13 C12 C15 C16 -101.1(2)
C17 C16 C15 C12 -94.8(2)
C21 C16 C15 C12 83.2(2)
C24 C29 C28 C27 0.1(3)
C25 C26 C27 C28 0.6(3)
C29 C28 C27 C26 -0.8(3)
C1 C2 C3 C4 -0.9(4)
C7 N1 C8 C9 -88.4(3)
C6 N1 C8 C9 76.6(2)
C10 C9 C8 N1 8.4(3)
C14 C9 C8 N1 -174.32(17)
C3 C2 C1 C6 0.1(3)
N1 C6 C1 C2 179.1(2)
C5 C6 C1 C2 0.7(3)
C2 C3 C4 C5 0.9(3)
N2 C5 C4 C3 -179.4(2)
C6 C5 C4 C3 -0.1(3)
